data_7108676
loop_
_publ_author_name
'B. H. Westcott'
'Caroline M. Knapp'
'M. A. C. Raybould'
'J. E. McGrady'
'J. M. Goicoechea'

_publ_contact_author_fax '+44 1865 272690'
_publ_section_title
;
 Transition-metal-mediated activation of the heptaarsenide trianion:
 isolation of a diaryltetraarsenabutadienediide
;
_journal_name_full Chem.Commun.
_journal_page_first 12183
_journal_paper_doi 10.1039/c2cc36888a
_journal_volume 48
_journal_year 2012
_chemical_formula_moiety '2(C18 H36 K N2 O6), C18 H22 As7 Co, C5 H5 N, 0.5(C7 H8)'
_chemical_formula_sum 'C62.5 H103 As7 Co K2 N5 O12'
_chemical_formula_weight 1778.07
_chemical_name_systematic
;
[K(2,2,2-crypt)]2{Co(eta3-As3)[eta4-As4(mes)2)]}*py*0.5tol
;
_space_group_IT_number 2
_symmetry_cell_setting triclinic
_symmetry_space_group_name_Hall '-P 1'
_symmetry_space_group_name_H-M 'P -1'
_atom_sites_solution_hydrogens geom
_atom_sites_solution_primary direct
_atom_sites_solution_secondary difmap
_audit_creation_method SHELXL-97
_cell_angle_alpha 78.450(3)
_cell_angle_beta 84.386(3)
_cell_angle_gamma 62.288(3)
_cell_formula_units_Z 2
_cell_length_a 13.1075(4)
_cell_length_b 13.6595(4)
_cell_length_c 24.3451(8)
_cell_measurement_reflns_used 20097
_cell_measurement_temperature 150(2)
_cell_measurement_theta_max 76.9373
_cell_measurement_theta_min 3.7033
_cell_volume 3780.6(2)
_computing_cell_refinement
;
CrysAlisPro, Agilent Technologies,
Version 1.171.35.8 (release 07-03-2011 CrysAlis171 .NET)
(compiled Mar 7 2011,18:06:32)
;
_computing_data_collection
;
CrysAlisPro, Agilent Technologies,
Version 1.171.35.8 (release 07-03-2011 CrysAlis171 .NET)
(compiled Mar 7 2011,18:06:32)
;
_computing_data_reduction
;
CrysAlisPro, Agilent Technologies,
Version 1.171.35.8 (release 07-03-2011 CrysAlis171 .NET)
(compiled Mar 7 2011,18:06:32)
;
_computing_molecular_graphics 'WinGX (Farrugia, 2005)'
_computing_publication_material 'XCIF (Sheldrick, 2001)'
_computing_structure_refinement 'SHELXL-97 (Sheldrick, 1997)'
_computing_structure_solution 'SHELXS-97 (Sheldrick, 1990)'
_diffrn_ambient_temperature 150(2)
_diffrn_measured_fraction_theta_full 1.000
_diffrn_measured_fraction_theta_max 1.000
_diffrn_measurement_device_type area
_diffrn_measurement_method 'omega scans'
_diffrn_radiation_monochromator mirror
_diffrn_radiation_source 'fine-focus sealed tube'
_diffrn_radiation_type CuK\a
_diffrn_radiation_wavelength 1.54180
_diffrn_reflns_av_R_equivalents 0.1252
_diffrn_reflns_av_sigmaI/netI 0.0752
_diffrn_reflns_limit_h_max 15
_diffrn_reflns_limit_h_min -15
_diffrn_reflns_limit_k_max 16
_diffrn_reflns_limit_k_min -16
_diffrn_reflns_limit_l_max 28
_diffrn_reflns_limit_l_min -28
_diffrn_reflns_number 56712
_diffrn_reflns_theta_full 66.49
_diffrn_reflns_theta_max 66.49
_diffrn_reflns_theta_min 3.71
_exptl_absorpt_coefficient_mu 6.635
_exptl_absorpt_correction_T_max 0.9366
_exptl_absorpt_correction_T_min 0.5567
_exptl_absorpt_correction_type multi-scan
_exptl_absorpt_process_details
;
CrysAlisPro, Agilent Technologies,
Version 1.171.35.8 (release 07-03-2011 CrysAlis171 .NET)
(compiled Mar 7 2011,18:06:32)
Empirical absorption correction using spherical harmonics,
implemented in SCALE3 ABSPACK scaling algorithm.
;
_exptl_crystal_colour yellow
_exptl_crystal_density_diffrn 1.562
_exptl_crystal_density_meas ?
_exptl_crystal_density_method 'not measured'
_exptl_crystal_description plate
_exptl_crystal_F_000 1810
_exptl_crystal_size_max 0.10
_exptl_crystal_size_mid 0.06
_exptl_crystal_size_min 0.01
_refine_diff_density_max 1.576
_refine_diff_density_min -0.878
_refine_diff_density_rms 0.149
_refine_ls_extinction_method none
_refine_ls_goodness_of_fit_ref 0.995
_refine_ls_hydrogen_treatment constr
_refine_ls_matrix_type full
_refine_ls_number_parameters 800
_refine_ls_number_reflns 13342
_refine_ls_number_restraints 3
_refine_ls_restrained_S_all 0.996
_refine_ls_R_factor_all 0.0820
_refine_ls_R_factor_gt 0.0644
_refine_ls_shift/su_max 0.001
_refine_ls_shift/su_mean 0.000
_refine_ls_structure_factor_coef Fsqd
_refine_ls_weighting_details 'calc w=1/[\s^2^(Fo^2^)+(0.1022P)^2^+3.6220P] where P=(Fo^2^+2Fc^2^)/3'
_refine_ls_weighting_scheme calc
_refine_ls_wR_factor_gt 0.1736
_refine_ls_wR_factor_ref 0.1845
_reflns_number_gt 9962
_reflns_number_total 13342
_reflns_threshold_expression >2\s(I)
_cod_data_source_file c2cc36888a.txt
_cod_data_source_block p-1
_cod_depositor_comments
;
The following automatic conversions were performed:

'_exptl_crystal_density_meas' value 'not measured' was changed to '?'
- the value is perceived as not measured.

Automatic conversion script
Id: cif_fix_values 3008 2015-01-20 13:52:24Z robertas 

The following automatic conversions were performed:
data name '_contact_author_fax' replaced with
'_publ_contact_author_fax' as specified in the replacement file
'/home/antanas/src/cod-tools/trunk/data/replacement-values/replacement_tags.lst'.

Automatic conversion script
Id: cif_correct_tags 4998 2017-03-02 13:24:31Z antanas 
;
_cod_original_sg_symbol_H-M P-1
_cod_original_formula_sum 'C62.50 H103 As7 Co K2 N5 O12'
_cod_database_code 7108676

loop_
_symmetry_equiv_pos_as_xyz
'x, y, z'
'-x, -y, -z'

loop_
_atom_site_label
_atom_site_type_symbol
_atom_site_fract_x
_atom_site_fract_y
_atom_site_fract_z
_atom_site_U_iso_or_equiv
_atom_site_adp_type
_atom_site_occupancy
_atom_site_symmetry_multiplicity
_atom_site_calc_flag
_atom_site_refinement_flags
_atom_site_disorder_assembly
_atom_site_disorder_group
Co1 Co 0.77374(9) 0.65043(9) 0.22081(4) 0.0429(3) Uani 1 1 d . . .
As1 As 0.89991(6) 0.52173(6) 0.29974(3) 0.04060(17) Uani 1 1 d . . .
As2 As 0.86147(6) 0.45218(6) 0.22653(3) 0.04189(17) Uani 1 1 d . . .
As3 As 0.65580(6) 0.55700(6) 0.22894(3) 0.04254(18) Uani 1 1 d . . .
As4 As 0.63213(6) 0.67034(6) 0.29672(3) 0.04106(17) Uani 1 1 d . . .
As5 As 0.78582(8) 0.81976(7) 0.18804(4) 0.0599(2) Uani 1 1 d . . .
As6 As 0.90740(10) 0.65850(9) 0.14791(4) 0.0792(3) Uani 1 1 d . . .
As7 As 0.70593(10) 0.75509(8) 0.12825(4) 0.0747(3) Uani 1 1 d . . .
C1 C 1.0713(5) 0.4587(5) 0.2898(2) 0.0389(13) Uani 1 1 d . . .
C2 C 1.1434(6) 0.3436(6) 0.2952(3) 0.0518(16) Uani 1 1 d . . .
C3 C 1.2635(6) 0.3026(6) 0.2921(3) 0.0586(18) Uani 1 1 d . . .
H3 H 1.3115 0.2240 0.2950 0.070 Uiso 1 1 calc R . .
C4 C 1.3138(6) 0.3742(7) 0.2848(3) 0.0527(17) Uani 1 1 d . . .
C5 C 1.2423(6) 0.4871(6) 0.2821(3) 0.0514(16) Uani 1 1 d . . .
H5 H 1.2751 0.5372 0.2785 0.062 Uiso 1 1 calc R . .
C6 C 1.1215(5) 0.5303(6) 0.2846(3) 0.0440(14) Uani 1 1 d . . .
C7 C 1.0974(8) 0.2584(7) 0.3069(4) 0.076(3) Uani 1 1 d . . .
H7A H 1.1618 0.1826 0.3092 0.113 Uiso 0.50 1 calc PR . .
H7B H 1.0459 0.2724 0.2765 0.113 Uiso 0.50 1 calc PR . .
H7C H 1.0547 0.2648 0.3424 0.113 Uiso 0.50 1 calc PR . .
H7D H 1.0132 0.2973 0.3095 0.113 Uiso 0.50 1 calc PR . .
H7E H 1.1291 0.2075 0.3423 0.113 Uiso 0.50 1 calc PR . .
H7F H 1.1202 0.2150 0.2763 0.113 Uiso 0.50 1 calc PR . .
C8 C 1.4433(6) 0.3276(8) 0.2817(4) 0.070(2) Uani 1 1 d . . .
H8A H 1.4788 0.2458 0.2844 0.106 Uiso 0.50 1 calc PR . .
H8B H 1.4699 0.3457 0.3127 0.106 Uiso 0.50 1 calc PR . .
H8C H 1.4651 0.3609 0.2459 0.106 Uiso 0.50 1 calc PR . .
H8D H 1.4638 0.3891 0.2776 0.106 Uiso 0.50 1 calc PR . .
H8E H 1.4726 0.2893 0.2493 0.106 Uiso 0.50 1 calc PR . .
H8F H 1.4774 0.2740 0.3161 0.106 Uiso 0.50 1 calc PR . .
C9 C 1.0497(6) 0.6554(6) 0.2839(4) 0.062(2) Uani 1 1 d . . .
H9A H 1.1006 0.6909 0.2804 0.093 Uiso 0.50 1 calc PR . .
H9B H 1.0052 0.6677 0.3188 0.093 Uiso 0.50 1 calc PR . .
H9C H 0.9969 0.6885 0.2520 0.093 Uiso 0.50 1 calc PR . .
H9D H 0.9678 0.6738 0.2870 0.093 Uiso 0.50 1 calc PR . .
H9E H 1.0633 0.6970 0.2486 0.093 Uiso 0.50 1 calc PR . .
H9F H 1.0715 0.6762 0.3155 0.093 Uiso 0.50 1 calc PR . .
C11 C 0.4610(5) 0.7659(5) 0.2842(3) 0.0444(14) Uani 1 1 d . . .
C12 C 0.3885(6) 0.7210(7) 0.3085(3) 0.0568(18) Uani 1 1 d . . .
C13 C 0.2687(6) 0.7881(8) 0.3071(3) 0.064(2) Uani 1 1 d . . .
H13 H 0.2199 0.7561 0.3236 0.077 Uiso 1 1 calc R . .
C14 C 0.2205(7) 0.8998(8) 0.2822(3) 0.070(3) Uani 1 1 d . . .
C15 C 0.2912(7) 0.9438(7) 0.2580(3) 0.065(2) Uani 1 1 d . . .
H15 H 0.2583 1.0205 0.2405 0.078 Uiso 1 1 calc R . .
C16 C 0.4122(6) 0.8791(6) 0.2580(3) 0.0554(18) Uani 1 1 d . . .
C17 C 0.4332(7) 0.5996(7) 0.3366(3) 0.0625(19) Uani 1 1 d . . .
H17A H 0.3682 0.5851 0.3511 0.094 Uiso 0.50 1 calc PR . .
H17B H 0.4838 0.5842 0.3677 0.094 Uiso 0.50 1 calc PR . .
H17C H 0.4766 0.5508 0.3093 0.094 Uiso 0.50 1 calc PR . .
H17D H 0.5175 0.5617 0.3343 0.094 Uiso 0.50 1 calc PR . .
H17E H 0.4019 0.5625 0.3177 0.094 Uiso 0.50 1 calc PR . .
H17F H 0.4091 0.5959 0.3761 0.094 Uiso 0.50 1 calc PR . .
C18 C 0.0894(7) 0.9721(10) 0.2809(5) 0.096(4) Uani 1 1 d . . .
H18A H 0.0707 1.0488 0.2619 0.145 Uiso 0.50 1 calc PR . .
H18B H 0.0592 0.9735 0.3194 0.145 Uiso 0.50 1 calc PR . .
H18C H 0.0544 0.9402 0.2606 0.145 Uiso 0.50 1 calc PR . .
H18D H 0.0521 0.9262 0.2993 0.145 Uiso 0.50 1 calc PR . .
H18E H 0.0637 1.0015 0.2419 0.145 Uiso 0.50 1 calc PR . .
H18F H 0.0685 1.0348 0.3007 0.145 Uiso 0.50 1 calc PR . .
C19 C 0.4824(8) 0.9351(7) 0.2261(4) 0.071(2) Uani 1 1 d . . .
H19A H 0.4308 1.0140 0.2116 0.107 Uiso 0.50 1 calc PR . .
H19B H 0.5229 0.8966 0.1949 0.107 Uiso 0.50 1 calc PR . .
H19C H 0.5386 0.9308 0.2514 0.107 Uiso 0.50 1 calc PR . .
H19D H 0.5641 0.8803 0.2270 0.107 Uiso 0.50 1 calc PR . .
H19E H 0.4720 0.9977 0.2437 0.107 Uiso 0.50 1 calc PR . .
H19F H 0.4562 0.9634 0.1872 0.107 Uiso 0.50 1 calc PR . .
K1 K 0.68107(11) 0.09740(10) 0.43221(5) 0.0396(3) Uani 1 1 d . . .
N11 N 0.7149(6) -0.0802(6) 0.3695(3) 0.0686(19) Uani 1 1 d . . .
N12 N 0.6462(5) 0.2733(5) 0.4991(3) 0.0609(16) Uani 1 1 d . . .
O11 O 0.8287(4) -0.1277(4) 0.4767(2) 0.0567(12) Uani 1 1 d . . .
O12 O 0.8290(4) 0.0437(4) 0.5243(2) 0.0581(12) Uani 1 1 d . . .
O13 O 0.4869(4) 0.0848(4) 0.4014(2) 0.0513(11) Uani 1 1 d . . .
O14 O 0.4592(4) 0.2217(4) 0.4794(2) 0.0525(11) Uani 1 1 d . . .
O15 O 0.7924(4) 0.0904(5) 0.3280(2) 0.0737(18) Uani 1 1 d . . .
O16 O 0.7202(4) 0.2771(5) 0.3823(3) 0.0731(17) Uani 1 1 d . . .
C101 C 0.7599(9) -0.1877(7) 0.4089(4) 0.081(3) Uani 1 1 d . . .
H10A H 0.7825 -0.2492 0.3874 0.097 Uiso 1 1 calc R . .
H10B H 0.6972 -0.1881 0.4350 0.097 Uiso 1 1 calc R . .
C102 C 0.8605(8) -0.2112(7) 0.4422(4) 0.075(3) Uani 1 1 d . . .
H10C H 0.8880 -0.2863 0.4661 0.091 Uiso 1 1 calc R . .
H10D H 0.9240 -0.2112 0.4167 0.091 Uiso 1 1 calc R . .
C103 C 0.9252(7) -0.1428(7) 0.5046(4) 0.074(2) Uani 1 1 d . . .
H10E H 0.9761 -0.1217 0.4775 0.089 Uiso 1 1 calc R . .
H10F H 0.9695 -0.2227 0.5218 0.089 Uiso 1 1 calc R . .
C104 C 0.8858(7) -0.0704(7) 0.5495(4) 0.069(2) Uani 1 1 d . . .
H10G H 0.8329 -0.0898 0.5759 0.082 Uiso 1 1 calc R . .
H10H H 0.9532 -0.0843 0.5709 0.082 Uiso 1 1 calc R . .
C105 C 0.7872(8) 0.1129(8) 0.5649(4) 0.069(2) Uani 1 1 d . . .
H10I H 0.8499 0.0933 0.5910 0.083 Uiso 1 1 calc R . .
H10J H 0.7247 0.1015 0.5868 0.083 Uiso 1 1 calc R . .
C106 C 0.7423(8) 0.2335(7) 0.5369(4) 0.072(2) Uani 1 1 d . . .
H10K H 0.7176 0.2809 0.5662 0.087 Uiso 1 1 calc R . .
H10L H 0.8060 0.2435 0.5155 0.087 Uiso 1 1 calc R . .
C107 C 0.6045(8) -0.0585(8) 0.3477(4) 0.079(3) Uani 1 1 d . . .
H10M H 0.6129 -0.1285 0.3375 0.094 Uiso 1 1 calc R . .
H10N H 0.5863 -0.0015 0.3131 0.094 Uiso 1 1 calc R . .
C108 C 0.5046(8) -0.0182(7) 0.3880(4) 0.070(2) Uani 1 1 d . . .
H10O H 0.4341 -0.0078 0.3708 0.084 Uiso 1 1 calc R . .
H10P H 0.5207 -0.0751 0.4226 0.084 Uiso 1 1 calc R . .
C109 C 0.3852(6) 0.1323(7) 0.4322(3) 0.0603(19) Uani 1 1 d . . .
H10Q H 0.3893 0.0801 0.4676 0.072 Uiso 1 1 calc R . .
H10R H 0.3188 0.1450 0.4104 0.072 Uiso 1 1 calc R . .
C110 C 0.3687(6) 0.2410(7) 0.4449(3) 0.061(2) Uani 1 1 d . . .
H11A H 0.3679 0.2920 0.4096 0.073 Uiso 1 1 calc R . .
H11B H 0.2939 0.2774 0.4642 0.073 Uiso 1 1 calc R . .
C111 C 0.4385(6) 0.3215(6) 0.4993(4) 0.065(2) Uani 1 1 d . . .
H11C H 0.3685 0.3450 0.5232 0.078 Uiso 1 1 calc R . .
H11D H 0.4254 0.3830 0.4670 0.078 Uiso 1 1 calc R . .
C112 C 0.5395(7) 0.2999(7) 0.5322(4) 0.067(2) Uani 1 1 d . . .
H11E H 0.5206 0.3671 0.5486 0.080 Uiso 1 1 calc R . .
H11F H 0.5532 0.2365 0.5635 0.080 Uiso 1 1 calc R . .
C113 C 0.7962(9) -0.0821(9) 0.3229(4) 0.090(3) Uani 1 1 d . . .
H11G H 0.7910 -0.1253 0.2960 0.108 Uiso 1 1 calc R . .
H11H H 0.8756 -0.1220 0.3379 0.108 Uiso 1 1 calc R . .
C114 C 0.7751(8) 0.0327(9) 0.2918(3) 0.088(3) Uani 1 1 d . . .
H11I H 0.8285 0.0254 0.2594 0.105 Uiso 1 1 calc R . .
H11J H 0.6951 0.0747 0.2775 0.105 Uiso 1 1 calc R . .
C115 C 0.7826(7) 0.1966(9) 0.3006(4) 0.093(4) Uani 1 1 d . . .
H11K H 0.7034 0.2452 0.2860 0.111 Uiso 1 1 calc R . .
H11L H 0.8369 0.1866 0.2685 0.111 Uiso 1 1 calc R . .
C116 C 0.8086(8) 0.2504(9) 0.3403(4) 0.089(4) Uani 1 1 d . . .
H11M H 0.8845 0.1988 0.3579 0.107 Uiso 1 1 calc R . .
H11N H 0.8115 0.3197 0.3203 0.107 Uiso 1 1 calc R . .
C117 C 0.7278(8) 0.3495(7) 0.4157(5) 0.087(3) Uani 1 1 d . . .
H11O H 0.7176 0.4210 0.3917 0.104 Uiso 1 1 calc R . .
H11P H 0.8045 0.3129 0.4335 0.104 Uiso 1 1 calc R . .
C118 C 0.6369(8) 0.3717(7) 0.4592(5) 0.082(3) Uani 1 1 d . . .
H11Q H 0.6385 0.4261 0.4802 0.098 Uiso 1 1 calc R . .
H11R H 0.5612 0.4076 0.4404 0.098 Uiso 1 1 calc R . .
K2 K 0.24643(9) 0.74158(10) 0.01049(5) 0.0325(2) Uani 1 1 d . . .
N21 N 0.2252(4) 0.6848(5) -0.0987(2) 0.0452(12) Uani 1 1 d . . .
N22 N 0.2683(5) 0.7976(5) 0.1184(2) 0.0482(13) Uani 1 1 d . . .
O21 O 0.3126(4) 0.5184(4) 0.0036(2) 0.0496(11) Uani 1 1 d . . .
O22 O 0.3788(4) 0.5646(4) 0.09906(18) 0.0485(10) Uani 1 1 d . . .
O23 O 0.0234(3) 0.8335(4) -0.03886(17) 0.0403(9) Uani 1 1 d . . .
O24 O 0.0517(3) 0.8458(4) 0.07210(17) 0.0427(9) Uani 1 1 d . . .
O25 O 0.3640(4) 0.7977(4) -0.08524(18) 0.0467(10) Uani 1 1 d . . .
O26 O 0.3385(4) 0.8937(4) 0.0111(2) 0.0505(11) Uani 1 1 d . . .
C201 C 0.2395(6) 0.5677(6) -0.0883(3) 0.0542(17) Uani 1 1 d . . .
H20A H 0.2534 0.5412 -0.1246 0.065 Uiso 1 1 calc R . .
H20B H 0.1666 0.5686 -0.0725 0.065 Uiso 1 1 calc R . .
C202 C 0.3354(6) 0.4862(6) -0.0494(3) 0.0545(17) Uani 1 1 d . . .
H20C H 0.3426 0.4099 -0.0461 0.065 Uiso 1 1 calc R . .
H20D H 0.4089 0.4848 -0.0643 0.065 Uiso 1 1 calc R . .
C203 C 0.3889(6) 0.4347(6) 0.0461(4) 0.059(2) Uani 1 1 d . . .
H20E H 0.4693 0.4193 0.0357 0.071 Uiso 1 1 calc R . .
H20F H 0.3832 0.3641 0.0489 0.071 Uiso 1 1 calc R . .
C204 C 0.3602(7) 0.4723(7) 0.1005(3) 0.063(2) Uani 1 1 d . . .
H20G H 0.2784 0.4923 0.1098 0.076 Uiso 1 1 calc R . .
H20H H 0.4085 0.4105 0.1301 0.076 Uiso 1 1 calc R . .
C205 C 0.3691(7) 0.5937(7) 0.1538(3) 0.065(2) Uani 1 1 d . . .
H20I H 0.4351 0.5354 0.1771 0.078 Uiso 1 1 calc R . .
H20J H 0.2974 0.5964 0.1723 0.078 Uiso 1 1 calc R . .
C206 C 0.3675(7) 0.7051(7) 0.1493(3) 0.067(2) Uani 1 1 d . . .
H20K H 0.3667 0.7202 0.1875 0.080 Uiso 1 1 calc R . .
H20L H 0.4390 0.7020 0.1304 0.080 Uiso 1 1 calc R . .
C207 C 0.1126(6) 0.7641(7) -0.1230(3) 0.0561(18) Uani 1 1 d . . .
H20M H 0.1001 0.7360 -0.1549 0.067 Uiso 1 1 calc R . .
H20N H 0.1126 0.8370 -0.1379 0.067 Uiso 1 1 calc R . .
C208 C 0.0143(6) 0.7827(7) -0.0823(3) 0.0540(17) Uani 1 1 d . . .
H20O H -0.0596 0.8316 -0.1022 0.065 Uiso 1 1 calc R . .
H20P H 0.0151 0.7099 -0.0659 0.065 Uiso 1 1 calc R . .
C209 C -0.0613(5) 0.8391(6) 0.0044(3) 0.0454(14) Uani 1 1 d . . .
H20Q H -0.0452 0.7622 0.0234 0.055 Uiso 1 1 calc R . .
H20R H -0.1389 0.8756 -0.0125 0.055 Uiso 1 1 calc R . .
C210 C -0.0584(5) 0.9041(6) 0.0459(3) 0.0438(14) Uani 1 1 d . . .
H21A H -0.0717 0.9802 0.0268 0.053 Uiso 1 1 calc R . .
H21B H -0.1198 0.9120 0.0744 0.053 Uiso 1 1 calc R . .
C211 C 0.0539(6) 0.8935(7) 0.1177(3) 0.0532(17) Uani 1 1 d . . .
H21C H -0.0145 0.9044 0.1419 0.064 Uiso 1 1 calc R . .
H21D H 0.0517 0.9677 0.1039 0.064 Uiso 1 1 calc R . .
C212 C 0.1624(6) 0.8166(7) 0.1509(3) 0.0579(19) Uani 1 1 d . . .
H21E H 0.1620 0.8492 0.1838 0.069 Uiso 1 1 calc R . .
H21F H 0.1625 0.7433 0.1650 0.069 Uiso 1 1 calc R . .
C213 C 0.3172(6) 0.6903(7) -0.1361(3) 0.0571(19) Uani 1 1 d . . .
H21G H 0.3017 0.6862 -0.1743 0.069 Uiso 1 1 calc R . .
H21H H 0.3909 0.6240 -0.1236 0.069 Uiso 1 1 calc R . .
C214 C 0.3300(6) 0.7950(7) -0.1384(3) 0.060(2) Uani 1 1 d . . .
H21I H 0.3886 0.7968 -0.1669 0.072 Uiso 1 1 calc R . .
H21J H 0.2558 0.8621 -0.1493 0.072 Uiso 1 1 calc R . .
C215 C 0.3813(7) 0.8935(6) -0.0864(4) 0.062(2) Uani 1 1 d . . .
H21K H 0.3081 0.9625 -0.0961 0.075 Uiso 1 1 calc R . .
H21L H 0.4391 0.8945 -0.1156 0.075 Uiso 1 1 calc R . .
C216 C 0.4209(6) 0.8922(6) -0.0324(4) 0.062(2) Uani 1 1 d . . .
H21M H 0.4950 0.8240 -0.0231 0.074 Uiso 1 1 calc R . .
H21N H 0.4343 0.9585 -0.0348 0.074 Uiso 1 1 calc R . .
C217 C 0.3745(7) 0.8948(8) 0.0637(4) 0.070(2) Uani 1 1 d . . .
H21O H 0.3871 0.9616 0.0613 0.083 Uiso 1 1 calc R . .
H21P H 0.4483 0.8270 0.0743 0.083 Uiso 1 1 calc R . .
C218 C 0.2856(7) 0.8976(7) 0.1072(3) 0.064(2) Uani 1 1 d . . .
H21Q H 0.3081 0.9076 0.1425 0.077 Uiso 1 1 calc R . .
H21R H 0.2115 0.9637 0.0951 0.077 Uiso 1 1 calc R . .
N1P N 0.1614(6) 0.3489(6) 0.1302(3) 0.109(3) Uani 1 1 d G . .
C1P C 0.1298(6) 0.3969(6) 0.0762(4) 0.087(3) Uani 1 1 d G . .
H1P H 0.0711 0.4722 0.0677 0.105 Uiso 1 1 calc R . .
C2P C 0.1820(7) 0.3376(9) 0.0345(3) 0.109(5) Uani 1 1 d G . .
H2P H 0.1598 0.3712 -0.0033 0.131 Uiso 1 1 calc R . .
C3P C 0.2657(7) 0.2302(8) 0.0467(4) 0.106(5) Uani 1 1 d G . .
H3P H 0.3023 0.1886 0.0174 0.127 Uiso 1 1 calc R . .
C4P C 0.2973(5) 0.1822(6) 0.1007(4) 0.085(3) Uani 1 1 d G . .
H4P H 0.3560 0.1069 0.1092 0.102 Uiso 1 1 calc R . .
C5P C 0.2451(6) 0.2416(6) 0.1424(3) 0.090(3) Uani 1 1 d G . .
H5P H 0.2673 0.2079 0.1802 0.108 Uiso 1 1 calc R . .
C1U C 0.1654(18) 0.5417(18) 0.4437(14) 0.142(13) Uani 0.50 1 d PDU A 1
H1U1 H 0.2096 0.5528 0.4700 0.213 Uiso 0.25 1 calc PR A 1
H1U2 H 0.1263 0.6114 0.4168 0.213 Uiso 0.25 1 calc PR A 1
H1U3 H 0.2178 0.4813 0.4236 0.213 Uiso 0.25 1 calc PR A 1
H1U4 H 0.1596 0.5442 0.4036 0.213 Uiso 0.25 1 calc PR A 1
H1U5 H 0.2428 0.4856 0.4569 0.213 Uiso 0.25 1 calc PR A 1
H1U6 H 0.1513 0.6157 0.4500 0.213 Uiso 0.25 1 calc PR A 1
C2U C 0.0848(11) 0.5133(7) 0.4728(5) 0.104(4) Uani 1 1 d DU . .
H2U H 0.1465 0.5228 0.4528 0.124 Uiso 0.50 1 calc PR A 2
C3U C 0.0715(13) 0.5205(8) 0.5285(5) 0.102(4) Uani 1 1 d . . .
H3U H 0.1221 0.5349 0.5473 0.123 Uiso 1 1 calc R . .
C4U C 0.0144(12) 0.4932(7) 0.4452(4) 0.097(4) Uani 1 1 d D . .
H4U H 0.0269 0.4890 0.4064 0.117 Uiso 1 1 calc R . .

loop_
_atom_site_aniso_label
_atom_site_aniso_U_11
_atom_site_aniso_U_22
_atom_site_aniso_U_33
_atom_site_aniso_U_23
_atom_site_aniso_U_13
_atom_site_aniso_U_12
Co1 0.0503(6) 0.0384(6) 0.0394(5) 0.0010(4) -0.0080(4) -0.0214(5)
As1 0.0397(3) 0.0494(4) 0.0358(3) -0.0013(3) -0.0071(2) -0.0241(3)
As2 0.0408(4) 0.0404(4) 0.0438(4) -0.0063(3) -0.0089(3) -0.0168(3)
As3 0.0397(4) 0.0409(4) 0.0485(4) -0.0147(3) -0.0102(3) -0.0152(3)
As4 0.0431(4) 0.0391(4) 0.0420(3) -0.0104(3) -0.0083(3) -0.0169(3)
As5 0.0786(6) 0.0478(4) 0.0575(5) 0.0058(4) -0.0104(4) -0.0364(4)
As6 0.0936(7) 0.0635(6) 0.0643(6) 0.0022(4) 0.0223(5) -0.0317(5)
As7 0.1104(8) 0.0629(6) 0.0495(5) 0.0091(4) -0.0306(5) -0.0401(6)
C1 0.032(3) 0.047(3) 0.036(3) -0.004(3) -0.004(2) -0.018(3)
C2 0.059(4) 0.053(4) 0.048(4) 0.008(3) -0.019(3) -0.032(3)
C3 0.053(4) 0.049(4) 0.060(4) -0.003(3) -0.011(3) -0.013(3)
C4 0.043(4) 0.063(5) 0.051(4) -0.004(3) -0.002(3) -0.025(3)
C5 0.043(4) 0.064(4) 0.056(4) -0.009(3) 0.003(3) -0.033(3)
C6 0.037(3) 0.047(4) 0.048(3) -0.010(3) -0.003(3) -0.017(3)
C7 0.068(5) 0.046(4) 0.108(7) 0.018(4) -0.040(5) -0.027(4)
C8 0.041(4) 0.074(6) 0.078(5) 0.002(4) -0.002(4) -0.017(4)
C9 0.051(4) 0.051(4) 0.094(6) -0.020(4) -0.004(4) -0.028(3)
C11 0.036(3) 0.042(3) 0.051(3) -0.017(3) -0.014(3) -0.008(3)
C12 0.052(4) 0.068(5) 0.048(4) -0.028(4) -0.001(3) -0.019(4)
C13 0.048(4) 0.078(6) 0.066(5) -0.038(4) 0.006(3) -0.020(4)
C14 0.044(4) 0.085(6) 0.062(5) -0.042(5) -0.006(3) -0.003(4)
C15 0.060(5) 0.052(4) 0.064(5) -0.027(4) -0.016(4) 0.001(4)
C16 0.056(4) 0.052(4) 0.052(4) -0.024(3) -0.011(3) -0.011(3)
C17 0.056(4) 0.075(5) 0.068(5) -0.025(4) 0.010(4) -0.037(4)
C18 0.044(5) 0.109(8) 0.108(8) -0.057(7) -0.003(5) 0.003(5)
C19 0.071(5) 0.047(4) 0.087(6) -0.001(4) -0.024(4) -0.020(4)
K1 0.0376(6) 0.0326(6) 0.0422(6) -0.0028(5) 0.0017(5) -0.0126(5)
N11 0.084(5) 0.052(4) 0.050(3) -0.024(3) -0.003(3) -0.008(3)
N12 0.051(3) 0.042(3) 0.092(5) -0.020(3) -0.013(3) -0.018(3)
O11 0.051(3) 0.035(2) 0.069(3) -0.008(2) -0.007(2) -0.006(2)
O12 0.051(3) 0.046(3) 0.068(3) -0.004(2) -0.018(2) -0.013(2)
O13 0.055(3) 0.054(3) 0.051(3) -0.010(2) -0.001(2) -0.030(2)
O14 0.037(2) 0.050(3) 0.066(3) -0.023(2) 0.002(2) -0.011(2)
O15 0.054(3) 0.090(4) 0.044(3) 0.014(3) 0.008(2) -0.017(3)
O16 0.050(3) 0.065(3) 0.098(4) 0.028(3) -0.008(3) -0.036(3)
C101 0.122(8) 0.037(4) 0.069(5) -0.026(4) -0.011(5) -0.015(5)
C102 0.081(6) 0.037(4) 0.079(6) -0.016(4) -0.004(4) 0.001(4)
C103 0.050(4) 0.042(4) 0.114(7) -0.003(4) -0.015(4) -0.008(3)
C104 0.062(5) 0.055(5) 0.081(6) 0.011(4) -0.035(4) -0.023(4)
C105 0.068(5) 0.076(6) 0.064(5) -0.015(4) -0.015(4) -0.030(4)
C106 0.072(5) 0.057(5) 0.094(6) -0.025(4) -0.017(5) -0.027(4)
C107 0.100(7) 0.066(5) 0.073(5) -0.035(5) -0.018(5) -0.028(5)
C108 0.092(6) 0.058(5) 0.071(5) -0.011(4) -0.018(4) -0.041(5)
C109 0.048(4) 0.081(6) 0.062(4) -0.012(4) -0.002(3) -0.037(4)
C110 0.033(3) 0.070(5) 0.061(4) -0.011(4) -0.002(3) -0.008(3)
C111 0.050(4) 0.045(4) 0.089(6) -0.027(4) 0.004(4) -0.008(3)
C112 0.063(5) 0.043(4) 0.087(6) -0.035(4) -0.001(4) -0.009(4)
C113 0.098(7) 0.087(7) 0.056(5) -0.041(5) 0.006(5) -0.007(6)
C114 0.070(6) 0.109(8) 0.041(4) -0.007(5) 0.007(4) -0.009(5)
C115 0.038(4) 0.107(8) 0.075(6) 0.049(6) 0.003(4) -0.010(4)
C116 0.059(5) 0.102(8) 0.096(7) 0.053(6) -0.024(5) -0.050(5)
C117 0.074(6) 0.052(5) 0.139(9) 0.026(5) -0.031(6) -0.044(5)
C118 0.072(6) 0.038(4) 0.135(9) -0.003(5) -0.034(6) -0.024(4)
K2 0.0310(6) 0.0312(6) 0.0326(5) -0.0062(4) -0.0028(4) -0.0114(5)
N21 0.036(3) 0.056(3) 0.036(3) -0.015(2) -0.005(2) -0.011(2)
N22 0.044(3) 0.053(3) 0.043(3) -0.018(2) -0.005(2) -0.014(3)
O21 0.044(2) 0.034(2) 0.067(3) -0.011(2) -0.019(2) -0.0099(19)
O22 0.050(2) 0.048(3) 0.045(2) 0.004(2) -0.0126(19) -0.023(2)
O23 0.033(2) 0.048(2) 0.041(2) -0.0106(18) 0.0004(16) -0.0185(18)
O24 0.033(2) 0.051(3) 0.040(2) -0.0115(19) 0.0028(16) -0.0153(19)
O25 0.042(2) 0.039(2) 0.045(2) 0.0060(19) 0.0027(18) -0.0134(19)
O26 0.042(2) 0.051(3) 0.068(3) -0.022(2) 0.012(2) -0.026(2)
C201 0.053(4) 0.055(4) 0.056(4) -0.030(3) -0.008(3) -0.016(3)
C202 0.044(4) 0.040(4) 0.079(5) -0.023(3) -0.004(3) -0.013(3)
C203 0.051(4) 0.031(3) 0.096(6) 0.002(3) -0.035(4) -0.017(3)
C204 0.063(5) 0.059(5) 0.070(5) 0.016(4) -0.029(4) -0.034(4)
C205 0.059(4) 0.073(5) 0.037(3) 0.005(3) -0.015(3) -0.012(4)
C206 0.061(5) 0.077(6) 0.049(4) -0.023(4) -0.016(3) -0.014(4)
C207 0.047(4) 0.072(5) 0.045(4) -0.019(3) -0.009(3) -0.018(3)
C208 0.037(3) 0.061(4) 0.061(4) -0.019(3) -0.008(3) -0.016(3)
C209 0.034(3) 0.054(4) 0.050(3) 0.002(3) -0.001(3) -0.025(3)
C210 0.028(3) 0.047(4) 0.046(3) -0.004(3) 0.008(2) -0.012(3)
C211 0.046(4) 0.068(5) 0.045(3) -0.020(3) 0.008(3) -0.022(3)
C212 0.052(4) 0.081(5) 0.041(3) -0.018(3) -0.001(3) -0.027(4)
C213 0.045(4) 0.074(5) 0.038(3) -0.015(3) 0.000(3) -0.014(3)
C214 0.045(4) 0.073(5) 0.040(3) 0.004(3) 0.003(3) -0.015(3)
C215 0.058(4) 0.041(4) 0.078(5) -0.004(4) 0.025(4) -0.021(3)
C216 0.049(4) 0.047(4) 0.100(6) -0.032(4) 0.031(4) -0.030(3)
C217 0.065(5) 0.082(6) 0.086(6) -0.037(5) 0.008(4) -0.047(5)
C218 0.065(5) 0.075(5) 0.069(5) -0.042(4) 0.005(4) -0.035(4)
N1P 0.089(6) 0.115(8) 0.157(10) -0.037(7) 0.022(6) -0.074(6)
C1P 0.075(6) 0.095(8) 0.110(8) 0.000(7) -0.013(6) -0.059(6)
C2P 0.109(9) 0.184(15) 0.100(8) -0.030(9) 0.015(7) -0.121(11)
C3P 0.064(6) 0.152(12) 0.156(12) -0.081(10) 0.045(7) -0.082(8)
C4P 0.050(5) 0.075(6) 0.141(10) -0.042(7) 0.012(6) -0.032(5)
C5P 0.084(7) 0.073(7) 0.122(9) -0.008(6) 0.003(6) -0.047(6)
C1U 0.077(14) 0.046(11) 0.27(4) 0.000(17) -0.019(16) -0.007(10)
C2U 0.122(9) 0.034(4) 0.109(9) -0.007(5) 0.005(7) -0.001(5)
C3U 0.150(12) 0.046(5) 0.070(7) -0.013(5) -0.028(7) -0.004(6)
C4U 0.159(11) 0.036(4) 0.056(5) -0.018(4) -0.040(6) 0.001(6)

loop_
_atom_type_symbol
_atom_type_description
_atom_type_scat_dispersion_real
_atom_type_scat_dispersion_imag
_atom_type_scat_source
C C 0.0181 0.0091 'International Tables Vol C Tables 4.2.6.8 and 6.1.1.4'
H H 0.0000 0.0000 'International Tables Vol C Tables 4.2.6.8 and 6.1.1.4'
N N 0.0311 0.0180 'International Tables Vol C Tables 4.2.6.8 and 6.1.1.4'
O O 0.0492 0.0322 'International Tables Vol C Tables 4.2.6.8 and 6.1.1.4'
K K 0.3868 1.0657 'International Tables Vol C Tables 4.2.6.8 and 6.1.1.4'
Co Co -2.3653 3.6143 'International Tables Vol C Tables 4.2.6.8 and 6.1.1.4'
As As -0.9300 1.0051 'International Tables Vol C Tables 4.2.6.8 and 6.1.1.4'

loop_
_geom_angle_atom_site_label_1
_geom_angle_atom_site_label_2
_geom_angle_atom_site_label_3
_geom_angle
_geom_angle_site_symmetry_1
As5 Co1 As2 147.55(6) .
As5 Co1 As3 146.00(5) .
As2 Co1 As3 60.22(3) .
As5 Co1 As6 59.89(4) .
As2 Co1 As6 88.88(5) .
As3 Co1 As6 128.42(6) .
As5 Co1 As7 59.75(4) .
As2 Co1 As7 113.90(5) .
As3 Co1 As7 94.37(5) .
As6 Co1 As7 59.54(5) .
As5 Co1 As4 111.59(5) .
As2 Co1 As4 99.31(4) .
As3 Co1 As4 59.02(3) .
As6 Co1 As4 171.39(6) .
As7 Co1 As4 118.46(5) .
As5 Co1 As1 116.66(5) .
As2 Co1 As1 58.62(3) .
As3 Co1 As1 94.56(4) .
As6 Co1 As1 103.17(5) .
As7 Co1 As1 162.35(6) .
As4 Co1 As1 79.17(4) .
C1 As1 As2 98.44(17) .
C1 As1 Co1 119.03(17) .
As2 As1 Co1 58.84(3) .
C1 As1 As4 166.41(18) .
As2 As1 As4 82.64(3) .
Co1 As1 As4 50.16(3) .
As1 As2 Co1 62.53(3) .
As1 As2 As3 97.02(3) .
Co1 As2 As3 60.20(3) .
As4 As3 Co1 61.63(3) .
As4 As3 As2 100.66(3) .
Co1 As3 As2 59.58(3) .
C11 As4 As3 94.70(17) .
C11 As4 Co1 122.5(2) .
As3 As4 Co1 59.35(3) .
C11 As4 As1 172.71(18) .
As3 As4 As1 79.41(3) .
Co1 As4 As1 50.67(3) .
Co1 As5 As6 60.65(4) .
Co1 As5 As7 61.18(4) .
As6 As5 As7 60.26(5) .
As5 As6 As7 60.01(4) .
As5 As6 Co1 59.46(4) .
As7 As6 Co1 60.69(4) .
As5 As7 As6 59.74(4) .
As5 As7 Co1 59.07(4) .
As6 As7 Co1 59.77(4) .
C6 C1 C2 118.4(6) .
C6 C1 As1 119.0(5) .
C2 C1 As1 122.1(5) .
C1 C2 C3 120.2(6) .
C1 C2 C7 122.3(7) .
C3 C2 C7 117.5(7) .
C4 C3 C2 121.6(7) .
C4 C3 H3 119.2 .
C2 C3 H3 119.2 .
C5 C4 C3 117.9(6) .
C5 C4 C8 121.7(7) .
C3 C4 C8 120.3(7) .
C4 C5 C6 121.5(6) .
C4 C5 H5 119.3 .
C6 C5 H5 119.3 .
C1 C6 C5 120.4(6) .
C1 C6 C9 121.8(6) .
C5 C6 C9 117.8(6) .
C2 C7 H7A 109.5 .
C2 C7 H7B 109.5 .
H7A C7 H7B 109.5 .
C2 C7 H7C 109.5 .
H7A C7 H7C 109.5 .
H7B C7 H7C 109.5 .
C2 C7 H7D 109.5 .
H7A C7 H7D 141.1 .
H7B C7 H7D 56.3 .
H7C C7 H7D 56.3 .
C2 C7 H7E 109.5 .
H7A C7 H7E 56.3 .
H7B C7 H7E 141.1 .
H7C C7 H7E 56.3 .
H7D C7 H7E 109.5 .
C2 C7 H7F 109.5 .
H7A C7 H7F 56.3 .
H7B C7 H7F 56.3 .
H7C C7 H7F 141.1 .
H7D C7 H7F 109.5 .
H7E C7 H7F 109.5 .
C4 C8 H8A 109.5 .
C4 C8 H8B 109.5 .
H8A C8 H8B 109.5 .
C4 C8 H8C 109.5 .
H8A C8 H8C 109.5 .
H8B C8 H8C 109.5 .
C4 C8 H8D 109.5 .
H8A C8 H8D 141.1 .
H8B C8 H8D 56.3 .
H8C C8 H8D 56.3 .
C4 C8 H8E 109.5 .
H8A C8 H8E 56.3 .
H8B C8 H8E 141.1 .
H8C C8 H8E 56.3 .
H8D C8 H8E 109.5 .
C4 C8 H8F 109.5 .
H8A C8 H8F 56.3 .
H8B C8 H8F 56.3 .
H8C C8 H8F 141.1 .
H8D C8 H8F 109.5 .
H8E C8 H8F 109.5 .
C6 C9 H9A 109.5 .
C6 C9 H9B 109.5 .
H9A C9 H9B 109.5 .
C6 C9 H9C 109.5 .
H9A C9 H9C 109.5 .
H9B C9 H9C 109.5 .
C6 C9 H9D 109.5 .
H9A C9 H9D 141.1 .
H9B C9 H9D 56.3 .
H9C C9 H9D 56.3 .
C6 C9 H9E 109.5 .
H9A C9 H9E 56.3 .
H9B C9 H9E 141.1 .
H9C C9 H9E 56.3 .
H9D C9 H9E 109.5 .
C6 C9 H9F 109.5 .
H9A C9 H9F 56.3 .
H9B C9 H9F 56.3 .
H9C C9 H9F 141.1 .
H9D C9 H9F 109.5 .
H9E C9 H9F 109.5 .
C12 C11 C16 118.8(6) .
C12 C11 As4 117.8(5) .
C16 C11 As4 123.0(5) .
C11 C12 C13 120.2(8) .
C11 C12 C17 122.4(6) .
C13 C12 C17 117.4(8) .
C14 C13 C12 121.3(9) .
C14 C13 H13 119.4 .
C12 C13 H13 119.4 .
C15 C14 C13 118.6(7) .
C15 C14 C18 120.7(10) .
C13 C14 C18 120.7(10) .
C14 C15 C16 122.1(8) .
C14 C15 H15 119.0 .
C16 C15 H15 119.0 .
C11 C16 C15 119.0(8) .
C11 C16 C19 123.5(7) .
C15 C16 C19 117.4(7) .
C12 C17 H17A 109.5 .
C12 C17 H17B 109.5 .
H17A C17 H17B 109.5 .
C12 C17 H17C 109.5 .
H17A C17 H17C 109.5 .
H17B C17 H17C 109.5 .
C12 C17 H17D 109.5 .
H17A C17 H17D 141.1 .
H17B C17 H17D 56.3 .
H17C C17 H17D 56.3 .
C12 C17 H17E 109.5 .
H17A C17 H17E 56.3 .
H17B C17 H17E 141.1 .
H17C C17 H17E 56.3 .
H17D C17 H17E 109.5 .
C12 C17 H17F 109.5 .
H17A C17 H17F 56.3 .
H17B C17 H17F 56.3 .
H17C C17 H17F 141.1 .
H17D C17 H17F 109.5 .
H17E C17 H17F 109.5 .
C14 C18 H18A 109.5 .
C14 C18 H18B 109.5 .
H18A C18 H18B 109.5 .
C14 C18 H18C 109.5 .
H18A C18 H18C 109.5 .
H18B C18 H18C 109.5 .
C14 C18 H18D 109.5 .
H18A C18 H18D 141.1 .
H18B C18 H18D 56.3 .
H18C C18 H18D 56.3 .
C14 C18 H18E 109.5 .
H18A C18 H18E 56.3 .
H18B C18 H18E 141.1 .
H18C C18 H18E 56.3 .
H18D C18 H18E 109.5 .
C14 C18 H18F 109.5 .
H18A C18 H18F 56.3 .
H18B C18 H18F 56.3 .
H18C C18 H18F 141.1 .
H18D C18 H18F 109.5 .
H18E C18 H18F 109.5 .
C16 C19 H19A 109.5 .
C16 C19 H19B 109.5 .
H19A C19 H19B 109.5 .
C16 C19 H19C 109.5 .
H19A C19 H19C 109.5 .
H19B C19 H19C 109.5 .
C16 C19 H19D 109.5 .
H19A C19 H19D 141.1 .
H19B C19 H19D 56.3 .
H19C C19 H19D 56.3 .
C16 C19 H19E 109.5 .
H19A C19 H19E 56.3 .
H19B C19 H19E 141.1 .
H19C C19 H19E 56.3 .
H19D C19 H19E 109.5 .
C16 C19 H19F 109.5 .
H19A C19 H19F 56.3 .
H19B C19 H19F 56.3 .
H19C C19 H19F 141.1 .
H19D C19 H19F 109.5 .
H19E C19 H19F 109.5 .
O16 K1 O15 61.3(2) .
O16 K1 O13 119.54(16) .
O15 K1 O13 98.55(17) .
O16 K1 O11 132.96(16) .
O15 K1 O11 94.31(16) .
O13 K1 O11 102.48(15) .
O16 K1 O12 92.39(17) .
O15 K1 O12 113.62(17) .
O13 K1 O12 143.22(15) .
O11 K1 O12 59.43(15) .
O16 K1 O14 97.85(16) .
O15 K1 O14 138.98(16) .
O13 K1 O14 59.37(14) .
O11 K1 O14 122.63(16) .
O12 K1 O14 101.32(15) .
O16 K1 N11 121.2(2) .
O15 K1 N11 60.9(2) .
O13 K1 N11 60.99(18) .
O11 K1 N11 61.16(17) .
O12 K1 N11 119.54(17) .
O14 K1 N11 119.13(19) .
O16 K1 N12 60.5(2) .
O15 K1 N12 120.6(2) .
O13 K1 N12 118.78(16) .
O11 K1 N12 117.57(17) .
O12 K1 N12 59.47(16) .
O14 K1 N12 60.30(16) .
N11 K1 N12 178.3(2) .
C107 N11 C101 108.3(8) .
C107 N11 C113 110.1(7) .
C101 N11 C113 111.5(7) .
C107 N11 K1 110.2(4) .
C101 N11 K1 107.8(4) .
C113 N11 K1 108.9(6) .
C106 N12 C118 110.3(7) .
C106 N12 C112 109.0(7) .
C118 N12 C112 110.5(7) .
C106 N12 K1 111.0(4) .
C118 N12 K1 107.0(6) .
C112 N12 K1 109.0(4) .
C103 O11 C102 110.8(6) .
C103 O11 K1 114.2(4) .
C102 O11 K1 118.7(4) .
C105 O12 C104 111.0(6) .
C105 O12 K1 117.4(4) .
C104 O12 K1 116.4(4) .
C109 O13 C108 111.3(6) .
C109 O13 K1 118.0(4) .
C108 O13 K1 117.4(5) .
C110 O14 C111 111.6(6) .
C110 O14 K1 112.0(4) .
C111 O14 K1 117.7(4) .
C114 O15 C115 112.5(7) .
C114 O15 K1 117.6(5) .
C115 O15 K1 113.3(5) .
C116 O16 C117 111.0(7) .
C116 O16 K1 113.5(5) .
C117 O16 K1 120.7(5) .
N11 C101 C102 114.5(8) .
N11 C101 H10A 108.6 .
C102 C101 H10A 108.6 .
N11 C101 H10B 108.6 .
C102 C101 H10B 108.6 .
H10A C101 H10B 107.6 .
O11 C102 C101 110.2(6) .
O11 C102 H10C 109.6 .
C101 C102 H10C 109.6 .
O11 C102 H10D 109.6 .
C101 C102 H10D 109.6 .
H10C C102 H10D 108.1 .
O11 C103 C104 109.4(6) .
O11 C103 H10E 109.8 .
C104 C103 H10E 109.8 .
O11 C103 H10F 109.8 .
C104 C103 H10F 109.8 .
H10E C103 H10F 108.2 .
O12 C104 C103 109.5(7) .
O12 C104 H10G 109.8 .
C103 C104 H10G 109.8 .
O12 C104 H10H 109.8 .
C103 C104 H10H 109.8 .
H10G C104 H10H 108.2 .
O12 C105 C106 109.7(7) .
O12 C105 H10I 109.7 .
C106 C105 H10I 109.7 .
O12 C105 H10J 109.7 .
C106 C105 H10J 109.7 .
H10I C105 H10J 108.2 .
N12 C106 C105 114.6(7) .
N12 C106 H10K 108.6 .
C105 C106 H10K 108.6 .
N12 C106 H10L 108.6 .
C105 C106 H10L 108.6 .
H10K C106 H10L 107.6 .
N11 C107 C108 114.5(7) .
N11 C107 H10M 108.6 .
C108 C107 H10M 108.6 .
N11 C107 H10N 108.6 .
C108 C107 H10N 108.6 .
H10M C107 H10N 107.6 .
O13 C108 C107 110.0(7) .
O13 C108 H10O 109.7 .
C107 C108 H10O 109.7 .
O13 C108 H10P 109.7 .
C107 C108 H10P 109.7 .
H10O C108 H10P 108.2 .
O13 C109 C110 109.8(6) .
O13 C109 H10Q 109.7 .
C110 C109 H10Q 109.7 .
O13 C109 H10R 109.7 .
C110 C109 H10R 109.7 .
H10Q C109 H10R 108.2 .
O14 C110 C109 109.7(6) .
O14 C110 H11A 109.7 .
C109 C110 H11A 109.7 .
O14 C110 H11B 109.7 .
C109 C110 H11B 109.7 .
H11A C110 H11B 108.2 .
O14 C111 C112 110.0(6) .
O14 C111 H11C 109.7 .
C112 C111 H11C 109.7 .
O14 C111 H11D 109.7 .
C112 C111 H11D 109.7 .
H11C C111 H11D 108.2 .
N12 C112 C111 113.9(7) .
N12 C112 H11E 108.8 .
C111 C112 H11E 108.8 .
N12 C112 H11F 108.8 .
C111 C112 H11F 108.8 .
H11E C112 H11F 107.7 .
N11 C113 C114 114.0(7) .
N11 C113 H11G 108.8 .
C114 C113 H11G 108.8 .
N11 C113 H11H 108.8 .
C114 C113 H11H 108.8 .
H11G C113 H11H 107.7 .
O15 C114 C113 109.2(7) .
O15 C114 H11I 109.8 .
C113 C114 H11I 109.8 .
O15 C114 H11J 109.8 .
C113 C114 H11J 109.8 .
H11I C114 H11J 108.3 .
O15 C115 C116 109.8(7) .
O15 C115 H11K 109.7 .
C116 C115 H11K 109.7 .
O15 C115 H11L 109.7 .
C116 C115 H11L 109.7 .
H11K C115 H11L 108.2 .
O16 C116 C115 108.5(7) .
O16 C116 H11M 110.0 .
C115 C116 H11M 110.0 .
O16 C116 H11N 110.0 .
C115 C116 H11N 110.0 .
H11M C116 H11N 108.4 .
O16 C117 C118 108.7(7) .
O16 C117 H11O 110.0 .
C118 C117 H11O 110.0 .
O16 C117 H11P 110.0 .
C118 C117 H11P 110.0 .
H11O C117 H11P 108.3 .
N12 C118 C117 115.1(7) .
N12 C118 H11Q 108.5 .
C117 C118 H11Q 108.5 .
N12 C118 H11R 108.5 .
C117 C118 H11R 108.5 .
H11Q C118 H11R 107.5 .
O24 K2 O21 116.41(15) .
O24 K2 O25 138.71(14) .
O21 K2 O25 99.53(15) .
O24 K2 O26 97.11(13) .
O21 K2 O26 141.91(14) .
O25 K2 O26 59.60(14) .
O24 K2 O22 97.39(13) .
O21 K2 O22 60.08(14) .
O25 K2 O22 118.79(13) .
O26 K2 O22 100.07(14) .
O24 K2 O23 60.06(12) .
O21 K2 O23 96.27(13) .
O25 K2 O23 98.24(13) .
O26 K2 O23 116.88(14) .
O22 K2 O23 137.71(13) .
O24 K2 N22 60.87(14) .
O21 K2 N22 119.28(16) .
O25 K2 N22 118.96(16) .
O26 K2 N22 60.95(16) .
O22 K2 N22 60.54(15) .
O23 K2 N22 119.82(14) .
O24 K2 N21 119.35(13) .
O21 K2 N21 60.73(15) .
O25 K2 N21 60.84(15) .
O26 K2 N21 118.89(16) .
O22 K2 N21 119.42(15) .
O23 K2 N21 60.37(13) .
N22 K2 N21 179.77(16) .
C213 N21 C207 110.6(6) .
C213 N21 C201 109.0(5) .
C207 N21 C201 110.7(6) .
C213 N21 K2 108.7(4) .
C207 N21 K2 109.4(4) .
C201 N21 K2 108.4(4) .
C218 N22 C206 108.9(6) .
C218 N22 C212 111.3(6) .
C206 N22 C212 109.8(6) .
C218 N22 K2 108.8(4) .
C206 N22 K2 110.1(4) .
C212 N22 K2 108.0(4) .
C202 O21 C203 113.1(5) .
C202 O21 K2 119.0(4) .
C203 O21 K2 116.5(4) .
C204 O22 C205 112.3(6) .
C204 O22 K2 109.9(4) .
C205 O22 K2 117.0(4) .
C208 O23 C209 111.2(5) .
C208 O23 K2 116.9(3) .
C209 O23 K2 109.8(3) .
C211 O24 C210 111.1(5) .
C211 O24 K2 121.4(3) .
C210 O24 K2 120.2(3) .
C214 O25 C215 111.9(6) .
C214 O25 K2 117.1(4) .
C215 O25 K2 115.9(4) .
C217 O26 C216 112.2(6) .
C217 O26 K2 116.1(4) .
C216 O26 K2 114.8(4) .
N21 C201 C202 114.2(5) .
N21 C201 H20A 108.7 .
C202 C201 H20A 108.7 .
N21 C201 H20B 108.7 .
C202 C201 H20B 108.7 .
H20A C201 H20B 107.6 .
O21 C202 C201 109.4(5) .
O21 C202 H20C 109.8 .
C201 C202 H20C 109.8 .
O21 C202 H20D 109.8 .
C201 C202 H20D 109.8 .
H20C C202 H20D 108.2 .
O21 C203 C204 110.7(6) .
O21 C203 H20E 109.5 .
C204 C203 H20E 109.5 .
O21 C203 H20F 109.5 .
C204 C203 H20F 109.5 .
H20E C203 H20F 108.1 .
O22 C204 C203 110.4(6) .
O22 C204 H20G 109.6 .
C203 C204 H20G 109.6 .
O22 C204 H20H 109.6 .
C203 C204 H20H 109.6 .
H20G C204 H20H 108.1 .
O22 C205 C206 110.8(6) .
O22 C205 H20I 109.5 .
C206 C205 H20I 109.5 .
O22 C205 H20J 109.5 .
C206 C205 H20J 109.5 .
H20I C205 H20J 108.1 .
N22 C206 C205 113.2(6) .
N22 C206 H20K 108.9 .
C205 C206 H20K 108.9 .
N22 C206 H20L 108.9 .
C205 C206 H20L 108.9 .
H20K C206 H20L 107.8 .
N21 C207 C208 113.8(6) .
N21 C207 H20M 108.8 .
C208 C207 H20M 108.8 .
N21 C207 H20N 108.8 .
C208 C207 H20N 108.8 .
H20M C207 H20N 107.7 .
O23 C208 C207 110.3(6) .
O23 C208 H20O 109.6 .
C207 C208 H20O 109.6 .
O23 C208 H20P 109.6 .
C207 C208 H20P 109.6 .
H20O C208 H20P 108.1 .
O23 C209 C210 109.9(5) .
O23 C209 H20Q 109.7 .
C210 C209 H20Q 109.7 .
O23 C209 H20R 109.7 .
C210 C209 H20R 109.7 .
H20Q C209 H20R 108.2 .
O24 C210 C209 108.4(5) .
O24 C210 H21A 110.0 .
C209 C210 H21A 110.0 .
O24 C210 H21B 110.0 .
C209 C210 H21B 110.0 .
H21A C210 H21B 108.4 .
O24 C211 C212 109.3(6) .
O24 C211 H21C 109.8 .
C212 C211 H21C 109.8 .
O24 C211 H21D 109.8 .
C212 C211 H21D 109.8 .
H21C C211 H21D 108.3 .
N22 C212 C211 113.5(6) .
N22 C212 H21E 108.9 .
C211 C212 H21E 108.9 .
N22 C212 H21F 108.9 .
C211 C212 H21F 108.9 .
H21E C212 H21F 107.7 .
N21 C213 C214 113.8(6) .
N21 C213 H21G 108.8 .
C214 C213 H21G 108.8 .
N21 C213 H21H 108.8 .
C214 C213 H21H 108.8 .
H21G C213 H21H 107.7 .
O25 C214 C213 110.3(6) .
O25 C214 H21I 109.6 .
C213 C214 H21I 109.6 .
O25 C214 H21J 109.6 .
C213 C214 H21J 109.6 .
H21I C214 H21J 108.1 .
O25 C215 C216 111.2(6) .
O25 C215 H21K 109.4 .
C216 C215 H21K 109.4 .
O25 C215 H21L 109.4 .
C216 C215 H21L 109.4 .
H21K C215 H21L 108.0 .
O26 C216 C215 111.4(6) .
O26 C216 H21M 109.3 .
C215 C216 H21M 109.3 .
O26 C216 H21N 109.3 .
C215 C216 H21N 109.3 .
H21M C216 H21N 108.0 .
O26 C217 C218 110.1(6) .
O26 C217 H21O 109.6 .
C218 C217 H21O 109.6 .
O26 C217 H21P 109.6 .
C218 C217 H21P 109.6 .
H21O C217 H21P 108.2 .
N22 C218 C217 114.4(6) .
N22 C218 H21Q 108.6 .
C217 C218 H21Q 108.6 .
N22 C218 H21R 108.6 .
C217 C218 H21R 108.6 .
H21Q C218 H21R 107.6 .
C5P N1P C1P 120.0 .
C2P C1P N1P 120.0 .
C2P C1P H1P 120.0 .
N1P C1P H1P 120.0 .
C1P C2P C3P 120.0 .
C1P C2P H2P 120.0 .
C3P C2P H2P 120.0 .
C4P C3P C2P 120.0 .
C4P C3P H3P 120.0 .
C2P C3P H3P 120.0 .
C3P C4P C5P 120.0 .
C3P C4P H4P 120.0 .
C5P C4P H4P 120.0 .
N1P C5P C4P 120.0 .
N1P C5P H5P 120.0 .
C4P C5P H5P 120.0 .
C2U C1U H1U1 109.5 .
C2U C1U H1U2 109.5 .
H1U1 C1U H1U2 109.5 .
C2U C1U H1U3 109.5 .
H1U1 C1U H1U3 109.5 .
H1U2 C1U H1U3 109.5 .
C2U C1U H1U4 109.5 .
H1U1 C1U H1U4 141.1 .
H1U2 C1U H1U4 56.3 .
H1U3 C1U H1U4 56.3 .
C2U C1U H1U5 109.5 .
H1U1 C1U H1U5 56.3 .
H1U2 C1U H1U5 141.1 .
H1U3 C1U H1U5 56.3 .
H1U4 C1U H1U5 109.5 .
C2U C1U H1U6 109.5 .
H1U1 C1U H1U6 56.3 .
H1U2 C1U H1U6 56.3 .
H1U3 C1U H1U6 141.1 .
H1U4 C1U H1U6 109.5 .
H1U5 C1U H1U6 109.5 .
C4U C2U C3U 122.9(13) .
C4U C2U C1U 120(2) .
C3U C2U C1U 117(2) .
C4U C2U H2U 118.6 .
C3U C2U H2U 118.6 .
C4U C3U C2U 116.9(13) 2_566
C4U C3U H3U 121.6 2_566
C2U C3U H3U 121.6 .
C3U C4U C2U 120.3(11) 2_566
C3U C4U H4U 119.9 2_566
C2U C4U H4U 119.9 .

loop_
_geom_bond_atom_site_label_1
_geom_bond_atom_site_label_2
_geom_bond_distance
_geom_bond_site_symmetry_2
Co1 As5 2.3641(13) .
Co1 As2 2.3789(13) .
Co1 As3 2.3941(13) .
Co1 As6 2.3925(14) .
Co1 As7 2.4148(13) .
Co1 As4 2.4486(13) .
Co1 As1 2.4665(12) .
As1 C1 2.006(6) .
As1 As2 2.3733(9) .
As1 As4 3.1321(10) .
As2 As3 2.3945(10) .
As3 As4 2.3859(9) .
As4 C11 2.019(6) .
As5 As6 2.3745(14) .
As5 As7 2.3809(13) .
As6 As7 2.3869(17) .
C1 C6 1.392(9) .
C1 C2 1.394(10) .
C2 C3 1.404(10) .
C2 C7 1.512(10) .
C3 C4 1.390(11) .
C3 H3 0.9500 .
C4 C5 1.374(10) .
C4 C8 1.510(10) .
C5 C6 1.410(9) .
C5 H5 0.9500 .
C6 C9 1.517(10) .
C7 H7A 0.9800 .
C7 H7B 0.9800 .
C7 H7C 0.9800 .
C7 H7D 0.9800 .
C7 H7E 0.9800 .
C7 H7F 0.9800 .
C8 H8A 0.9800 .
C8 H8B 0.9800 .
C8 H8C 0.9800 .
C8 H8D 0.9800 .
C8 H8E 0.9800 .
C8 H8F 0.9800 .
C9 H9A 0.9800 .
C9 H9B 0.9800 .
C9 H9C 0.9800 .
C9 H9D 0.9800 .
C9 H9E 0.9800 .
C9 H9F 0.9800 .
C11 C12 1.385(11) .
C11 C16 1.405(10) .
C12 C13 1.402(10) .
C12 C17 1.510(12) .
C13 C14 1.378(13) .
C13 H13 0.9500 .
C14 C15 1.356(13) .
C14 C18 1.533(11) .
C15 C16 1.412(11) .
C15 H15 0.9500 .
C16 C19 1.519(12) .
C17 H17A 0.9800 .
C17 H17B 0.9800 .
C17 H17C 0.9800 .
C17 H17D 0.9800 .
C17 H17E 0.9800 .
C17 H17F 0.9800 .
C18 H18A 0.9800 .
C18 H18B 0.9800 .
C18 H18C 0.9800 .
C18 H18D 0.9800 .
C18 H18E 0.9800 .
C18 H18F 0.9800 .
C19 H19A 0.9800 .
C19 H19B 0.9800 .
C19 H19C 0.9800 .
C19 H19D 0.9800 .
C19 H19E 0.9800 .
C19 H19F 0.9800 .
K1 O16 2.759(5) .
K1 O15 2.796(5) .
K1 O13 2.811(5) .
K1 O11 2.813(5) .
K1 O12 2.863(5) .
K1 O14 2.863(4) .
K1 N11 2.960(6) .
K1 N12 3.004(6) .
N11 C107 1.467(11) .
N11 C101 1.471(11) .
N11 C113 1.474(12) .
N12 C106 1.456(10) .
N12 C118 1.454(11) .
N12 C112 1.470(10) .
O11 C103 1.405(10) .
O11 C102 1.432(9) .
O12 C105 1.398(10) .
O12 C104 1.409(9) .
O13 C109 1.399(9) .
O13 C108 1.415(9) .
O14 C110 1.413(8) .
O14 C111 1.435(9) .
O15 C114 1.390(12) .
O15 C115 1.422(11) .
O16 C116 1.431(12) .
O16 C117 1.442(12) .
C101 C102 1.488(13) .
C101 H10A 0.9900 .
C101 H10B 0.9900 .
C102 H10C 0.9900 .
C102 H10D 0.9900 .
C103 C104 1.512(12) .
C103 H10E 0.9900 .
C103 H10F 0.9900 .
C104 H10G 0.9900 .
C104 H10H 0.9900 .
C105 C106 1.500(12) .
C105 H10I 0.9900 .
C105 H10J 0.9900 .
C106 H10K 0.9900 .
C106 H10L 0.9900 .
C107 C108 1.507(13) .
C107 H10M 0.9900 .
C107 H10N 0.9900 .
C108 H10O 0.9900 .
C108 H10P 0.9900 .
C109 C110 1.491(11) .
C109 H10Q 0.9900 .
C109 H10R 0.9900 .
C110 H11A 0.9900 .
C110 H11B 0.9900 .
C111 C112 1.494(11) .
C111 H11C 0.9900 .
C111 H11D 0.9900 .
C112 H11E 0.9900 .
C112 H11F 0.9900 .
C113 C114 1.506(14) .
C113 H11G 0.9900 .
C113 H11H 0.9900 .
C114 H11I 0.9900 .
C114 H11J 0.9900 .
C115 C116 1.475(16) .
C115 H11K 0.9900 .
C115 H11L 0.9900 .
C116 H11M 0.9900 .
C116 H11N 0.9900 .
C117 C118 1.475(14) .
C117 H11O 0.9900 .
C117 H11P 0.9900 .
C118 H11Q 0.9900 .
C118 H11R 0.9900 .
K2 O24 2.742(4) .
K2 O21 2.791(4) .
K2 O25 2.842(4) .
K2 O26 2.849(5) .
K2 O22 2.872(4) .
K2 O23 2.869(4) .
K2 N22 2.954(5) .
K2 N21 2.986(5) .
N21 C213 1.458(9) .
N21 C207 1.459(8) .
N21 C201 1.492(9) .
N22 C218 1.455(10) .
N22 C206 1.462(9) .
N22 C212 1.468(9) .
O21 C202 1.405(9) .
O21 C203 1.428(8) .
O22 C204 1.384(9) .
O22 C205 1.443(8) .
O23 C208 1.417(8) .
O23 C209 1.440(7) .
O24 C211 1.404(8) .
O24 C210 1.426(7) .
O25 C214 1.421(9) .
O25 C215 1.423(9) .
O26 C217 1.415(9) .
O26 C216 1.433(8) .
C201 C202 1.492(10) .
C201 H20A 0.9900 .
C201 H20B 0.9900 .
C202 H20C 0.9900 .
C202 H20D 0.9900 .
C203 C204 1.469(12) .
C203 H20E 0.9900 .
C203 H20F 0.9900 .
C204 H20G 0.9900 .
C204 H20H 0.9900 .
C205 C206 1.493(12) .
C205 H20I 0.9900 .
C205 H20J 0.9900 .
C206 H20K 0.9900 .
C206 H20L 0.9900 .
C207 C208 1.501(10) .
C207 H20M 0.9900 .
C207 H20N 0.9900 .
C208 H20O 0.9900 .
C208 H20P 0.9900 .
C209 C210 1.487(9) .
C209 H20Q 0.9900 .
C209 H20R 0.9900 .
C210 H21A 0.9900 .
C210 H21B 0.9900 .
C211 C212 1.509(10) .
C211 H21C 0.9900 .
C211 H21D 0.9900 .
C212 H21E 0.9900 .
C212 H21F 0.9900 .
C213 C214 1.507(12) .
C213 H21G 0.9900 .
C213 H21H 0.9900 .
C214 H21I 0.9900 .
C214 H21J 0.9900 .
C215 C216 1.451(12) .
C215 H21K 0.9900 .
C215 H21L 0.9900 .
C216 H21M 0.9900 .
C216 H21N 0.9900 .
C217 C218 1.487(11) .
C217 H21O 0.9900 .
C217 H21P 0.9900 .
C218 H21Q 0.9900 .
C218 H21R 0.9900 .
N1P C5P 1.355(4) .
N1P C1P 1.355(4) .
C1P C2P 1.355(4) .
C1P H1P 0.9500 .
C2P C3P 1.355(4) .
C2P H2P 0.9500 .
C3P C4P 1.355(4) .
C3P H3P 0.9500 .
C4P C5P 1.355(4) .
C4P H4P 0.9500 .
C5P H5P 0.9500 .
C1U C2U 1.377(17) .
C1U H1U1 0.9800 .
C1U H1U2 0.9800 .
C1U H1U3 0.9800 .
C1U H1U4 0.9800 .
C1U H1U5 0.9800 .
C1U H1U6 0.9800 .
C2U C4U 1.346(13) .
C2U C3U 1.368(15) .
C2U H2U 0.9500 .
C3U C4U 1.311(18) 2_566
C3U H3U 0.9500 .
C4U C3U 1.311(18) 2_566
C4U H4U 0.9500 .
